data_2004235
loop_
_publ_author_name
'Magotra, D. K.'
'Gupta, V. K.'
Rajnikant
'Goswami, K. N.'
'Gupta, B. D.'

_publ_section_title 5-Acetoxy-6-(1,1-dimethyl-2-propenyl)-2<i>H</i>-furo[2,3-<i>h</i>][1]benzopyran-2-one
_journal_issue 12
_journal_name_full 'Acta Crystallographica Section C'
_journal_page_first 2637
_journal_page_last 2639
_journal_paper_doi 10.1107/S0108270195008353
_journal_volume 51
_journal_year 1995
_chemical_formula_sum 'C18 H16 O5'
_chemical_formula_weight 312.3
_space_group_IT_number 14
_symmetry_cell_setting monoclinic
_symmetry_space_group_name_Hall '-P 2yn'
_symmetry_space_group_name_H-M 'P 1 21/n 1'
_atom_type_scat_source IntTabC
_cell_angle_alpha 90
_cell_angle_beta 90.64(1)
_cell_angle_gamma 90
_cell_formula_units_Z 4
_cell_length_a 9.238(1)
_cell_length_b 10.959(1)
_cell_length_c 15.168(1)
_cell_measurement_reflns_used 25
_cell_measurement_temperature 293
_cell_measurement_theta_max 12.7
_cell_measurement_theta_min 7.2
_cell_volume 1535.5(2)
_computing_cell_refinement 'CAD-4 Software'
_computing_data_collection 'CAD-4 Software (Enraf-Nonius, 1989)'
_computing_data_reduction 'local program'
_computing_molecular_graphics 'ORTEPII (Johnson, 1976)'
_computing_publication_material 'PARST (Nardelli, 1983)'
_diffrn_measurement_device 'Enraf-Nonius CAD-4'
_diffrn_measurement_method '\w/2\q scans'
_diffrn_radiation_type MoK\a
_diffrn_radiation_wavelength 0.71073
_diffrn_reflns_av_R_equivalents 0.011
_diffrn_reflns_limit_h_max 10
_diffrn_reflns_limit_h_min 0
_diffrn_reflns_limit_k_max 13
_diffrn_reflns_limit_k_min 0
_diffrn_reflns_limit_l_max 18
_diffrn_reflns_limit_l_min -18
_diffrn_reflns_number 2674
_diffrn_reflns_theta_max 25
_diffrn_standards_decay_% 2
_diffrn_standards_interval_count 100
_diffrn_standards_number 2
_exptl_absorpt_coefficient_mu 0.092
_exptl_absorpt_correction_type none
_exptl_crystal_colour 'White transparent'
_exptl_crystal_density_diffrn 1.351
_exptl_crystal_density_meas 1.349
_exptl_crystal_density_method 'flotation in CCl~4~ and hexane'
_exptl_crystal_description rectangular
_exptl_crystal_size_max 0.35
_exptl_crystal_size_mid 0.32
_exptl_crystal_size_min 0.12
_refine_diff_density_max 0.19
_refine_diff_density_min -0.15
_refine_ls_extinction_method none
_refine_ls_goodness_of_fit_obs 0.899
_refine_ls_hydrogen_treatment refall
_refine_ls_number_parameters 272
_refine_ls_number_reflns 1950
_refine_ls_R_factor_obs 0.042
_refine_ls_shift/esd_max '-0.693 for H213'
_refine_ls_structure_factor_coef F
_refine_ls_weighting_scheme
;                    1/[\s^2^(F~o~)^2^+(0.0815P)^2^+0.73P] where
P = (F~o~^2^+2F~c~^2^)/3
;
_refine_ls_wR_factor_obs 0.110
_reflns_number_observed 1950
_reflns_number_total 2437
_reflns_observed_criterion F>4\s(F)
_cod_data_source_file de1003.cif
_cod_data_source_block de1003a
_cod_original_cell_volume 1535.5
_cod_original_sg_symbol_H-M 'P 21/n'
_cod_database_code 2004235

loop_
_symmetry_equiv_pos_as_xyz
x,y,z
1/2+x,1/2-y,1/2+z
-x,-y,-z
1/2-x,1/2+y,1/2-z

loop_
_atom_site_label
_atom_site_fract_x
_atom_site_fract_y
_atom_site_fract_z
_atom_site_U_iso_or_equiv
O1 0.2003(2) 0.3563(1) 0.5641(1) 0.0426(5)
C2 0.1115(3) 0.3516(2) 0.6371(2) 0.0476(8)
O2 0.0931(2) 0.2533(2) 0.6695(1) 0.0720(7)
C3 0.0513(3) 0.4663(2) 0.6654(2) 0.0522(9)
C4 0.0796(3) 0.5710(2) 0.6245(2) 0.0459(8)
C5 0.2098(2) 0.6821(2) 0.5025(1) 0.0360(6)
C6 0.2973(2) 0.6851(2) 0.4286(1) 0.0359(7)
O7 0.4519(2) 0.5467(1) 0.3428(1) 0.0439(5)
C8 0.4825(3) 0.4228(2) 0.3470(2) 0.0447(8)
C9 0.4101(2) 0.3672(2) 0.4102(2) 0.0404(8)
C10 0.1740(2) 0.5745(2) 0.5494(1) 0.0355(6)
C11 0.3543(2) 0.5691(2) 0.4086(1) 0.0349(7)
C12 0.3257(2) 0.4603(2) 0.4519(1) 0.0335(7)
C13 0.2312(2) 0.4637(2) 0.5223(1) 0.0350(6)
C14 0.3347(2) 0.7968(2) 0.3719(2) 0.0421(7)
C15 0.4947(3) 0.8281(3) 0.3846(2) 0.0580(10)
C16 0.3039(3) 0.7653(3) 0.2742(2) 0.0571(10)
C17 0.2383(3) 0.9059(2) 0.3895(2) 0.0511(9)
C18 0.2801(4) 1.0175(3) 0.4051(2) 0.0715(12)
O19 0.1454(2) 0.7881(1) 0.5360(1) 0.0440(5)
C20 0.2288(3) 0.8594(2) 0.5904(2) 0.0492(7)
C21 0.1445(4) 0.9628(3) 0.6263(3) 0.0772(15)
O22 0.3530(2) 0.8388(2) 0.6058(1) 0.0698(7)
H3 -0.008(3) 0.462(2) 0.717(2) 0.058(7)
H4 0.040(3) 0.645(2) 0.643(2) 0.053(7)
H8 0.547(3) 0.394(2) 0.302(2) 0.050(6)
H9 0.412(2) 0.283(2) 0.424(1) 0.044(6)
H151 0.521(3) 0.896(3) 0.347(2) 0.065(8)
H152 0.558(4) 0.760(3) 0.373(2) 0.083(10)
H153 0.511(3) 0.853(3) 0.446(2) 0.073(10)
H161 0.320(3) 0.839(3) 0.240(2) 0.069(8)
H162 0.201(3) 0.740(3) 0.267(2) 0.068(8)
H163 0.369(4) 0.703(3) 0.253(2) 0.083(10)
H17 0.138(3) 0.888(2) 0.385(2) 0.061(8)
H181 0.382(3) 1.037(3) 0.413(2) 0.069(9)
H182 0.206(4) 1.078(3) 0.413(2) 0.088(11)
H211 0.205(5) 1.017(4) 0.658(3) 0.141(16)
H212 0.071(5) 0.933(4) 0.660(3) 0.153(19)
H213 0.091(4) 0.993(3) 0.585(2) 0.09

loop_
_geom_angle_atom_site_label_1
_geom_angle_atom_site_label_2
_geom_angle_atom_site_label_3
_geom_angle
_geom_angle_publ_flag
O1 C2 C3 116.0(2) yes
O1 C2 O2 116.7(2) yes
O2 C2 C3 127.2(3) yes
C6 C5 C10 124.4(2) yes
C5 C6 C11 112.0(2) yes
C4 C10 C5 124.4(2) yes
C6 C11 C12 126.8(2) yes
C11 C12 C13 117.8(2) yes
O1 C13 C12 118.0(2) yes
C2 O1 C13 122.0(2) no
C2 C3 C4 122.3(3) no
C3 C4 C10 120.9(2) no
C10 C5 O19 113.90(10) no
C6 C5 O19 121.7(2) no
C5 C6 C14 127.3(2) no
C11 C6 C14 120.7(2) no
C8 O7 C11 106.0(2) no
O7 C8 C9 112.3(2) no
C8 C9 C12 105.9(2) no
C5 C10 C13 119.10(10) no
C4 C10 C13 116.5(2) no
C6 C11 O7 124.5(2) no
O7 C11 C12 108.70(10) no
C9 C12 C11 107.1(2) no
C9 C12 C13 135.1(2) no
C10 C13 C12 119.7(2) no
O1 C13 C10 122.20(10) no
C6 C14 C17 113.1(2) no
C6 C14 C16 108.6(2) no
C6 C14 C15 109.3(2) no
C16 C14 C17 104.0(2) no
C15 C14 C17 111.7(2) no
C15 C14 C16 109.8(2) no
C14 C17 C18 126.8(3) no
C5 O19 C20 116.9(2) no
O19 C20 O22 123.0(2) no
O19 C20 C21 111.3(2) no
C21 C20 O22 125.6(2) no
C2 C3 H3 115(2) no
C4 C3 H3 123(2) no
C3 C4 H4 122.0(10) no
C10 C4 H4 117(2) no
O7 C8 H8 115.0(10) no
C9 C8 H8 133.0(10) no
C8 C9 H9 127.0(10) no
C12 C9 H9 127.0(10) no
C14 C15 H153 109(2) no
C14 C15 H152 113(2) no
C14 C15 H151 110(2) no
H152 C15 H153 108(3) no
H151 C15 H153 108(2) no
H151 C15 H152 109(3) no
C14 C16 H163 111(2) no
C14 C16 H162 110(2) no
C14 C16 H161 107(2) no
H162 C16 H163 112(3) no
H161 C16 H163 108(3) no
H161 C16 H162 108(2) no
C14 C17 H17 113(2) no
C18 C17 H17 120(2) no
C17 C18 H182 117(2) no
C17 C18 H181 121(2) no
H181 C18 H182 121(3) no
C20 C21 H213 109(2) no
C20 C21 H212 109(3) no
C20 C21 H211 111(3) no
H212 C21 H213 97(4) no
H211 C21 H213 117(4) no
H211 C21 H212 113(4) no

loop_
_geom_bond_atom_site_label_1
_geom_bond_atom_site_label_2
_geom_bond_distance
_geom_bond_publ_flag
O1 C2 1.386(3) yes
O1 C13 1.368(2) yes
C5 C10 1.418(3) yes
C6 C11 1.410(3) yes
O7 C8 1.388(2) yes
O7 C11 1.375(2) yes
C2 O2 1.197(3) no
C2 C3 1.442(3) no
C3 C4 1.332(3) no
C4 C10 1.443(3) no
C5 C6 1.390(2) no
C5 O19 1.403(2) no
C6 C14 1.538(3) no
C8 C9 1.324(4) no
C9 C12 1.435(3) no
C10 C13 1.388(3) no
C11 C12 1.388(3) no
C12 C13 1.387(2) no
C14 C15 1.527(3) no
C14 C16 1.545(4) no
C14 C17 1.516(3) no
C17 C18 1.303(4) no
O19 C20 1.368(3) no
C20 C21 1.482(4) no
C20 O22 1.190(3) no
C3 H3 0.96(3) no
C4 H4 0.94(3) no
C8 H8 0.96(3) no
C9 H9 0.95(3) no
C15 H151 0.98(3) no
C15 H152 0.96(3) no
C15 H153 0.99(3) no
C16 H161 0.98(3) no
C16 H162 1.00(3) no
C16 H163 0.96(3) no
C17 H17 0.95(3) no
C18 H181 0.97(3) no
C18 H182 0.96(3) no
C21 H211 0.94(5) no
C21 H212 0.91(5) no
C21 H213 0.86(4) no
